data_7028335
loop_
_publ_author_name
'Gan, C. R. Raymond'
'Liu, Zhaolin'
'Bai, Shi-Qiang'
'Ong, Kian Soo'
'Hor, T. S. Andy'

_publ_section_title
;
 Carboxylate-rich hybrid ligands in Mn(II) complexes as precursors for
 water oxidation reactions.
;
_journal_issue 4
_journal_name_full 'Dalton transactions (Cambridge, England : 2003)'
_journal_page_first 1821
_journal_page_last 1828
_journal_paper_doi 10.1039/c3dt51666k
_journal_volume 43
_journal_year 2014
_chemical_formula_sum 'C18 H26 Mn2 N3 Na3 O20'
_chemical_formula_weight 783.27
_chemical_name_systematic
;
?
;
_space_group_IT_number 15
_symmetry_cell_setting monoclinic
_symmetry_space_group_name_Hall '-C 2yc'
_symmetry_space_group_name_H-M 'C 1 2/c 1'
_atom_sites_solution_hydrogens geom
_atom_sites_solution_primary direct
_atom_sites_solution_secondary difmap
_audit_creation_method SHELXL-97
_cell_angle_alpha 90.00
_cell_angle_beta 99.506(2)
_cell_angle_gamma 90.00
_cell_formula_units_Z 8
_cell_length_a 30.224(3)
_cell_length_b 9.6362(9)
_cell_length_c 19.8867(18)
_cell_measurement_reflns_used 2238
_cell_measurement_temperature 100(2)
_cell_measurement_theta_max 23.62
_cell_measurement_theta_min 2.22
_cell_volume 5712.4(9)
_computing_cell_refinement 'Bruker SAINT'
_computing_data_collection 'Bruker APEX2'
_computing_data_reduction 'Bruker SAINT'
_computing_molecular_graphics 'Bruker SHELXTL'
_computing_publication_material 'Bruker SHELXTL'
_computing_structure_refinement 'SHELXL-97 (Sheldrick, 1997)'
_computing_structure_solution 'SHELXS-97 (Sheldrick, 1990)'
_diffrn_ambient_temperature 100(2)
_diffrn_measured_fraction_theta_full 0.999
_diffrn_measured_fraction_theta_max 0.999
_diffrn_measurement_device_type 'Bruker APEX-II CCD'
_diffrn_measurement_method '\f and \w scans'
_diffrn_radiation_monochromator graphite
_diffrn_radiation_source 'fine-focus sealed tube'
_diffrn_radiation_type MoK\a
_diffrn_radiation_wavelength 0.71073
_diffrn_reflns_av_R_equivalents 0.0579
_diffrn_reflns_av_sigmaI/netI 0.0596
_diffrn_reflns_limit_h_max 35
_diffrn_reflns_limit_h_min -35
_diffrn_reflns_limit_k_max 10
_diffrn_reflns_limit_k_min -11
_diffrn_reflns_limit_l_max 23
_diffrn_reflns_limit_l_min -23
_diffrn_reflns_number 16293
_diffrn_reflns_theta_full 25.00
_diffrn_reflns_theta_max 25.00
_diffrn_reflns_theta_min 2.22
_diffrn_standards_number 0
_exptl_absorpt_coefficient_mu 1.025
_exptl_absorpt_correction_T_max 0.9410
_exptl_absorpt_correction_T_min 0.6499
_exptl_absorpt_correction_type multi-scan
_exptl_absorpt_process_details 'Sadabs, (Sheldrick 2008)'
_exptl_crystal_colour Yellow
_exptl_crystal_density_diffrn 1.822
_exptl_crystal_density_meas ?
_exptl_crystal_density_method 'not measured'
_exptl_crystal_description Rod
_exptl_crystal_F_000 3184
_exptl_crystal_size_max 0.46
_exptl_crystal_size_mid 0.08
_exptl_crystal_size_min 0.06
_refine_diff_density_max 0.502
_refine_diff_density_min -0.620
_refine_diff_density_rms 0.092
_refine_ls_extinction_method none
_refine_ls_goodness_of_fit_ref 1.042
_refine_ls_hydrogen_treatment mixed
_refine_ls_matrix_type full
_refine_ls_number_parameters 451
_refine_ls_number_reflns 5031
_refine_ls_number_restraints 16
_refine_ls_restrained_S_all 1.041
_refine_ls_R_factor_all 0.0654
_refine_ls_R_factor_gt 0.0444
_refine_ls_shift/su_max 0.001
_refine_ls_shift/su_mean 0.000
_refine_ls_structure_factor_coef Fsqd
_refine_ls_weighting_details 'calc w=1/[\s^2^(Fo^2^)+(0.0663P)^2^+1.1411P] where P=(Fo^2^+2Fc^2^)/3'
_refine_ls_weighting_scheme calc
_refine_ls_wR_factor_gt 0.1128
_refine_ls_wR_factor_ref 0.1229
_reflns_number_gt 3815
_reflns_number_total 5031
_reflns_threshold_expression >2sigma(I)
_cod_data_source_file c3dt51666k.txt
_cod_data_source_block 3
_cod_depositor_comments
;
The following automatic conversions were performed:

'_symmetry_cell_setting' value 'Monoclinic' changed to 'monoclinic'
according to
/usr/data/users/saulius/automatic-downloads/current/RSC/lib/dictionaries/cif_core.dic
dictionary named 'cif_core.dic' version 2.4.2 from
2011-04-26.

'_exptl_absorpt_correction_type' value 'Multi-scan'
changed to 'multi-scan' according to
/usr/data/users/saulius/automatic-downloads/current/RSC/lib/dictionaries/cif_core.dic
dictionary named 'cif_core.dic' version 2.4.2 from 2011-04-26.

Automatic conversion script
Id: cif_fix_values 2281 2013-09-26 08:29:07Z andrius 

The following automatic conversions were performed:

'_exptl_crystal_density_meas' value 'Not Measured' was changed to '?'
- the value is perceived as not measured.

Automatic conversion script
Id: cif_fix_values 3008 2015-01-20 13:52:24Z robertas 
;
_cod_original_sg_symbol_H-M C2/c
_cod_database_code 7028335

loop_
_symmetry_equiv_pos_as_xyz
'x, y, z'
'-x, y, -z+1/2'
'x+1/2, y+1/2, z'
'-x+1/2, y+1/2, -z+1/2'
'-x, -y, -z'
'x, -y, z-1/2'
'-x+1/2, -y+1/2, -z'
'x+1/2, -y+1/2, z-1/2'

loop_
_atom_site_label
_atom_site_type_symbol
_atom_site_fract_x
_atom_site_fract_y
_atom_site_fract_z
_atom_site_U_iso_or_equiv
_atom_site_adp_type
_atom_site_occupancy
_atom_site_symmetry_multiplicity
_atom_site_calc_flag
_atom_site_refinement_flags
Mn1 Mn 0.660973(19) 0.34272(6) 0.56998(3) 0.01707(17) Uani 1 1 d .
Mn2 Mn 0.645303(19) 0.53248(6) 0.41468(3) 0.01732(17) Uani 1 1 d .
Na1 Na 0.56753(5) 0.35697(15) 0.28847(8) 0.0195(3) Uani 1 1 d .
Na2 Na 0.68026(5) 0.29496(17) 0.28562(8) 0.0271(4) Uani 1 1 d .
Na3 Na 0.72927(6) 0.63818(18) 0.25411(9) 0.0331(4) Uani 1 1 d .
N1 N 0.59562(10) 0.2998(3) 0.60865(15) 0.0158(7) Uani 1 1 d .
N2 N 0.63334(11) 0.7668(3) 0.42859(16) 0.0182(7) Uani 1 1 d .
N3 N 0.49057(11) 0.8193(3) 0.59477(16) 0.0211(8) Uani 1 1 d .
O1 O 0.62666(9) 0.5109(3) 0.51299(13) 0.0176(6) Uani 1 1 d .
O2 O 0.67221(9) 0.1497(3) 0.62807(14) 0.0239(6) Uani 1 1 d .
O3 O 0.63716(10) -0.0379(3) 0.66029(15) 0.0313(7) Uani 1 1 d .
O4 O 0.66655(9) 0.4750(3) 0.66222(13) 0.0217(6) Uani 1 1 d .
O5 O 0.62277(9) 0.5757(3) 0.72777(13) 0.0207(6) Uani 1 1 d .
O6 O 0.57670(9) 0.5605(3) 0.36735(13) 0.0184(6) Uani 1 1 d .
O7 O 0.52061(9) 0.7091(3) 0.33743(14) 0.0234(6) Uani 1 1 d .
O8 O 0.67129(9) 0.6357(3) 0.33152(14) 0.0242(7) Uani 1 1 d .
O9 O 0.69716(11) 0.8355(3) 0.29736(16) 0.0355(8) Uani 1 1 d .
O10 O 0.46261(9) 0.7603(3) 0.62328(15) 0.0288(7) Uani 1 1 d .
O11 O 0.48890(10) 0.9441(3) 0.58291(17) 0.0333(8) Uani 1 1 d .
O12 O 0.72704(9) 0.3853(3) 0.55210(14) 0.0260(7) Uani 1 1 d .
O13 O 0.71626(9) 0.4995(3) 0.45286(14) 0.0273(7) Uani 1 1 d .
O14 O 0.64333(9) 0.2102(3) 0.47877(14) 0.0242(7) Uani 1 1 d .
O15 O 0.63857(9) 0.3220(3) 0.37864(13) 0.0202(6) Uani 1 1 d .
C1 C 0.59420(13) 0.5840(4) 0.53236(18) 0.0166(8) Uani 1 1 d .
C2 C 0.55887(12) 0.5166(4) 0.55886(18) 0.0140(8) Uani 1 1 d .
C3 C 0.52516(12) 0.5953(4) 0.57978(18) 0.0151(8) Uani 1 1 d .
H3 H 0.5019 0.5512 0.5986 0.018 Uiso 1 1 calc R
C4 C 0.52560(12) 0.7371(4) 0.57322(19) 0.0167(8) Uani 1 1 d .
C5 C 0.55940(13) 0.8043(4) 0.54588(19) 0.0193(9) Uani 1 1 d .
H5 H 0.5586 0.9023 0.5407 0.023 Uiso 1 1 calc R
C6 C 0.59366(13) 0.7298(4) 0.52643(19) 0.0166(8) Uani 1 1 d .
C7 C 0.55759(13) 0.3604(4) 0.5611(2) 0.0173(8) Uani 1 1 d .
H7A H 0.5291 0.3307 0.5750 0.021 Uiso 1 1 calc R
H7B H 0.5580 0.3238 0.5147 0.021 Uiso 1 1 calc R
C8 C 0.59179(13) 0.1483(4) 0.6099(2) 0.0222(9) Uani 1 1 d .
H8A H 0.5802 0.1142 0.5634 0.027 Uiso 1 1 calc R
H8B H 0.5701 0.1216 0.6399 0.027 Uiso 1 1 calc R
C9 C 0.63722(14) 0.0806(4) 0.6358(2) 0.0221(9) Uani 1 1 d .
C10 C 0.59934(13) 0.3585(4) 0.67811(19) 0.0186(9) Uani 1 1 d .
H10A H 0.6097 0.2850 0.7118 0.022 Uiso 1 1 calc R
H10B H 0.5693 0.3890 0.6857 0.022 Uiso 1 1 calc R
C11 C 0.63132(13) 0.4800(4) 0.69000(19) 0.0178(8) Uani 1 1 d .
C12 C 0.63204(13) 0.8022(4) 0.50048(19) 0.0189(9) Uani 1 1 d .
H12A H 0.6287 0.9038 0.5047 0.023 Uiso 1 1 calc R
H12B H 0.6607 0.7748 0.5289 0.023 Uiso 1 1 calc R
C13 C 0.59137(13) 0.8048(4) 0.3833(2) 0.0214(9) Uani 1 1 d .
H13A H 0.5990 0.8497 0.3419 0.026 Uiso 1 1 calc R
H13B H 0.5751 0.8738 0.4068 0.026 Uiso 1 1 calc R
C14 C 0.56024(13) 0.6821(4) 0.36165(19) 0.0193(9) Uani 1 1 d .
C15 C 0.67211(14) 0.8318(4) 0.4061(2) 0.0257(10) Uani 1 1 d .
H15A H 0.6989 0.8204 0.4418 0.031 Uiso 1 1 calc R
H15B H 0.6665 0.9324 0.3991 0.031 Uiso 1 1 calc R
C16 C 0.68072(14) 0.7655(5) 0.3397(2) 0.0271(10) Uani 1 1 d .
C17 C 0.73993(14) 0.4371(4) 0.5011(2) 0.0274(10) Uani 1 1 d .
H17 H 0.7709 0.4280 0.4986 0.033 Uiso 1 1 calc R
C18 C 0.63527(13) 0.2167(4) 0.4158(2) 0.0210(9) Uani 1 1 d .
H18 H 0.6255 0.1332 0.3926 0.025 Uiso 1 1 calc R
O1W O 0.74318(10) 0.4384(3) 0.32216(16) 0.0310(7) Uani 1 1 d D
H1X H 0.7695(6) 0.404(4) 0.3270(17) 0.037 Uiso 1 1 d D
H1Y H 0.7359(12) 0.456(5) 0.3608(9) 0.037 Uiso 1 1 d D
O2W O 0.72023(10) 0.1014(3) 0.32122(14) 0.0253(7) Uani 1 1 d D
H2X H 0.7100(12) 0.0192(16) 0.3155(17) 0.030 Uiso 1 1 d D
H2Y H 0.7357(12) 0.111(3) 0.3608(9) 0.030 Uiso 1 1 d D
O3W O 0.57039(13) 0.1367(3) 0.24022(19) 0.0445(9) Uani 1 1 d D
H3X H 0.5556(11) 0.074(3) 0.257(2) 0.053 Uiso 1 1 d D
H3Y H 0.5872(14) 0.100(3) 0.215(2) 0.050(16) Uiso 1 1 d D
O4W O 0.5000 0.4836(4) 0.2500 0.0227(9) Uani 1 2 d SD
H4X H 0.494(4) 0.508(5) 0.2084(8) 0.027 Uiso 0.50 1 d PD
H4Y H 0.502(4) 0.554(3) 0.276(2) 0.027 Uiso 0.50 1 d PD
O5W O 0.70281(9) 0.2409(3) 0.17735(16) 0.0293(7) Uani 1 1 d D
H5X H 0.6801(7) 0.188(3) 0.172(2) 0.035 Uiso 1 1 d D
H5Y H 0.6958(11) 0.3209(18) 0.161(2) 0.035 Uiso 1 1 d D
O6W O 0.5000 0.9384(4) 0.2500 0.0313(10) Uani 1 2 d SD
H6X H 0.5052(17) 0.888(4) 0.2855(14) 0.038 Uiso 1 1 d D

loop_
_atom_site_aniso_label
_atom_site_aniso_U_11
_atom_site_aniso_U_22
_atom_site_aniso_U_33
_atom_site_aniso_U_23
_atom_site_aniso_U_13
_atom_site_aniso_U_12
Mn1 0.0184(3) 0.0202(3) 0.0132(3) -0.0002(2) 0.0045(2) 0.0026(2)
Mn2 0.0182(3) 0.0189(3) 0.0157(3) -0.0007(2) 0.0055(2) 0.0011(2)
Na1 0.0186(8) 0.0203(8) 0.0204(8) 0.0020(6) 0.0051(7) -0.0006(6)
Na2 0.0248(9) 0.0360(10) 0.0217(9) 0.0039(7) 0.0074(7) 0.0070(7)
Na3 0.0332(10) 0.0365(11) 0.0310(10) -0.0007(8) 0.0097(8) 0.0020(8)
N1 0.0187(17) 0.0139(16) 0.0144(16) -0.0011(13) 0.0016(13) 0.0009(13)
N2 0.0222(18) 0.0183(18) 0.0156(17) -0.0007(14) 0.0073(14) -0.0059(13)
N3 0.026(2) 0.0194(19) 0.0191(18) -0.0007(15) 0.0071(15) 0.0017(15)
O1 0.0185(15) 0.0202(15) 0.0157(14) -0.0009(11) 0.0075(11) 0.0026(11)
O2 0.0260(17) 0.0259(16) 0.0196(15) 0.0041(12) 0.0033(12) 0.0057(12)
O3 0.0311(18) 0.0236(17) 0.0375(18) 0.0042(14) 0.0009(15) 0.0024(13)
O4 0.0227(16) 0.0241(15) 0.0201(15) -0.0043(12) 0.0088(12) -0.0033(12)
O5 0.0218(15) 0.0224(15) 0.0191(14) -0.0068(12) 0.0068(12) -0.0016(12)
O6 0.0202(15) 0.0144(15) 0.0207(14) 0.0006(11) 0.0034(12) 0.0005(11)
O7 0.0203(16) 0.0219(15) 0.0275(16) 0.0017(12) 0.0021(13) 0.0031(12)
O8 0.0262(16) 0.0275(17) 0.0203(15) 0.0007(12) 0.0079(13) -0.0033(12)
O9 0.045(2) 0.0306(18) 0.0340(18) 0.0016(15) 0.0154(16) -0.0045(15)
O10 0.0246(16) 0.0290(17) 0.0374(18) 0.0068(14) 0.0189(14) -0.0005(13)
O11 0.0346(19) 0.0185(17) 0.053(2) 0.0054(15) 0.0245(16) 0.0068(13)
O12 0.0243(16) 0.0364(18) 0.0178(15) 0.0056(13) 0.0053(13) 0.0000(13)
O13 0.0189(16) 0.0406(18) 0.0220(16) 0.0060(13) 0.0022(13) 0.0038(13)
O14 0.0309(17) 0.0232(16) 0.0181(15) -0.0001(12) 0.0031(13) 0.0039(12)
O15 0.0278(16) 0.0171(15) 0.0176(14) 0.0025(12) 0.0100(12) 0.0056(11)
C1 0.017(2) 0.022(2) 0.0112(19) -0.0006(16) 0.0020(16) 0.0017(16)
C2 0.0125(19) 0.017(2) 0.0122(18) -0.0006(15) 0.0010(15) -0.0016(15)
C3 0.014(2) 0.018(2) 0.0115(18) 0.0014(15) -0.0013(15) -0.0039(15)
C4 0.015(2) 0.021(2) 0.0154(19) -0.0023(16) 0.0062(16) 0.0006(15)
C5 0.024(2) 0.018(2) 0.017(2) -0.0035(16) 0.0053(17) -0.0016(16)
C6 0.019(2) 0.018(2) 0.0138(19) -0.0014(16) 0.0060(16) -0.0041(16)
C7 0.016(2) 0.018(2) 0.017(2) 0.0011(16) 0.0013(16) -0.0010(15)
C8 0.022(2) 0.019(2) 0.024(2) -0.0021(17) -0.0005(18) -0.0006(16)
C9 0.028(2) 0.021(2) 0.016(2) -0.0037(18) 0.0012(18) 0.0003(18)
C10 0.020(2) 0.021(2) 0.015(2) -0.0017(16) 0.0061(16) -0.0023(16)
C11 0.020(2) 0.021(2) 0.0127(19) 0.0011(17) 0.0032(16) 0.0025(16)
C12 0.025(2) 0.017(2) 0.017(2) -0.0043(16) 0.0082(17) -0.0038(16)
C13 0.024(2) 0.019(2) 0.022(2) 0.0005(17) 0.0082(18) 0.0016(17)
C14 0.023(2) 0.022(2) 0.0138(19) 0.0014(17) 0.0083(17) 0.0000(17)
C15 0.022(2) 0.027(2) 0.029(2) -0.0012(19) 0.0047(19) -0.0033(18)
C16 0.024(2) 0.032(3) 0.025(2) 0.002(2) 0.0063(19) -0.0012(19)
C17 0.021(2) 0.035(3) 0.026(2) -0.004(2) 0.003(2) -0.0023(19)
C18 0.022(2) 0.023(2) 0.019(2) -0.0031(18) 0.0055(17) 0.0056(17)
O1W 0.0226(17) 0.0332(18) 0.0380(19) 0.0038(15) 0.0071(14) 0.0062(13)
O2W 0.0264(17) 0.0266(16) 0.0227(16) 0.0041(13) 0.0033(13) -0.0017(13)
O3W 0.062(3) 0.0298(19) 0.050(2) -0.0109(16) 0.035(2) -0.0116(17)
O4W 0.023(2) 0.024(2) 0.020(2) 0.000 0.0021(19) 0.000
O5W 0.0284(18) 0.0249(17) 0.0344(18) -0.0029(14) 0.0051(14) -0.0016(13)
O6W 0.043(3) 0.023(3) 0.027(2) 0.000 0.004(2) 0.000

loop_
_atom_type_symbol
_atom_type_description
_atom_type_scat_dispersion_real
_atom_type_scat_dispersion_imag
_atom_type_scat_source
C C 0.0033 0.0016 'International Tables Vol C Tables 4.2.6.8 and 6.1.1.4'
H H 0.0000 0.0000 'International Tables Vol C Tables 4.2.6.8 and 6.1.1.4'
N N 0.0061 0.0033 'International Tables Vol C Tables 4.2.6.8 and 6.1.1.4'
O O 0.0106 0.0060 'International Tables Vol C Tables 4.2.6.8 and 6.1.1.4'
Na Na 0.0362 0.0249 'International Tables Vol C Tables 4.2.6.8 and 6.1.1.4'
Mn Mn 0.3368 0.7283 'International Tables Vol C Tables 4.2.6.8 and 6.1.1.4'

loop_
_geom_angle_atom_site_label_1
_geom_angle_atom_site_label_2
_geom_angle_atom_site_label_3
_geom_angle
_geom_angle_site_symmetry_1
_geom_angle_site_symmetry_3
O12 Mn1 O1 98.70(10) . .
O12 Mn1 O2 100.63(11) . .
O1 Mn1 O2 160.33(10) . .
O12 Mn1 O14 94.60(11) . .
O1 Mn1 O14 88.44(10) . .
O2 Mn1 O14 86.43(10) . .
O12 Mn1 O4 94.72(10) . .
O1 Mn1 O4 88.09(10) . .
O2 Mn1 O4 93.90(10) . .
O14 Mn1 O4 170.45(10) . .
O12 Mn1 N1 170.00(11) . .
O1 Mn1 N1 86.84(10) . .
O2 Mn1 N1 74.58(11) . .
O14 Mn1 N1 93.85(11) . .
O4 Mn1 N1 77.07(10) . .
O1 Mn2 O6 91.83(10) . .
O1 Mn2 O15 100.89(10) . .
O6 Mn2 O15 86.63(10) . .
O1 Mn2 O13 93.45(10) . .
O6 Mn2 O13 174.46(10) . .
O15 Mn2 O13 90.70(11) . .
O1 Mn2 O8 157.10(10) . .
O6 Mn2 O8 93.02(10) . .
O15 Mn2 O8 101.73(10) . .
O13 Mn2 O8 82.75(11) . .
O1 Mn2 N2 85.13(10) . .
O6 Mn2 N2 76.74(11) . .
O15 Mn2 N2 162.54(11) . .
O13 Mn2 N2 105.39(12) . .
O8 Mn2 N2 74.26(10) . .
O1 Mn2 Na1 110.83(8) . .
O6 Mn2 Na1 43.57(7) . .
O15 Mn2 Na1 45.84(8) . .
O13 Mn2 Na1 132.28(8) . .
O8 Mn2 Na1 87.75(8) . .
N2 Mn2 Na1 116.70(9) . .
O1 Mn2 Na2 136.12(7) . .
O6 Mn2 Na2 97.98(7) . .
O15 Mn2 Na2 37.95(7) . .
O13 Mn2 Na2 77.01(8) . .
O8 Mn2 Na2 65.11(8) . .
N2 Mn2 Na2 138.75(8) . .
Na1 Mn2 Na2 56.79(4) . .
O5 Na1 O3W 87.81(11) 6_565 .
O5 Na1 O10 155.89(12) 6_565 5_666
O3W Na1 O10 85.21(12) . 5_666
O5 Na1 O4W 109.98(10) 6_565 .
O3W Na1 O4W 114.79(14) . .
O10 Na1 O4W 93.87(9) 5_666 .
O5 Na1 O6 95.32(10) 6_565 .
O3W Na1 O6 164.40(14) . .
O10 Na1 O6 85.78(10) 5_666 .
O4W Na1 O6 78.50(10) . .
O5 Na1 O15 79.02(10) 6_565 .
O3W Na1 O15 94.81(13) . .
O10 Na1 O15 78.61(10) 5_666 .
O4W Na1 O15 148.89(10) . .
O6 Na1 O15 70.91(9) . .
O5 Na1 Na2 40.79(7) 6_565 .
O3W Na1 Na2 74.56(10) . .
O10 Na1 Na2 115.15(9) 5_666 .
O4W Na1 Na2 150.57(8) . .
O6 Na1 Na2 97.94(8) . .
O15 Na1 Na2 44.16(6) . .
O5 Na1 Mn2 77.60(8) 6_565 .
O3W Na1 Mn2 130.88(12) . .
O10 Na1 Mn2 89.68(9) 5_666 .
O4W Na1 Mn2 114.28(8) . .
O6 Na1 Mn2 36.33(6) . .
O15 Na1 Mn2 36.66(6) . .
Na2 Na1 Mn2 63.80(4) . .
O5 Na1 Na1 124.33(10) 6_565 2_655
O3W Na1 Na1 87.08(11) . 2_655
O10 Na1 Na1 78.35(9) 5_666 2_655
O4W Na1 Na1 30.66(9) . 2_655
O6 Na1 Na1 103.52(7) . 2_655
O15 Na1 Na1 156.64(9) . 2_655
Na2 Na1 Na1 155.56(6) . 2_655
Mn2 Na1 Na1 139.38(4) . 2_655
O2W Na2 O5 157.64(13) . 6_565
O2W Na2 O1W 91.44(12) . .
O5 Na2 O1W 109.95(12) 6_565 .
O2W Na2 O15 99.65(11) . .
O5 Na2 O15 82.96(10) 6_565 .
O1W Na2 O15 101.29(12) . .
O2W Na2 O5W 83.52(11) . .
O5 Na2 O5W 88.40(11) 6_565 .
O1W Na2 O5W 93.95(11) . .
O15 Na2 O5W 164.31(12) . .
O2W Na2 C11 160.52(12) . 6_565
O5 Na2 C11 20.48(9) 6_565 6_565
O1W Na2 C11 93.30(11) . 6_565
O15 Na2 C11 97.92(10) . 6_565
O5W Na2 C11 77.32(11) . 6_565
O2W Na2 Na3 44.46(8) . 4_645
O5 Na2 Na3 135.46(9) 6_565 4_645
O1W Na2 Na3 71.84(9) . 4_645
O15 Na2 Na3 141.46(9) . 4_645
O5W Na2 Na3 47.82(8) . 4_645
C11 Na2 Na3 119.99(9) 6_565 4_645
O2W Na2 Na1 127.56(10) . .
O5 Na2 Na1 41.24(7) 6_565 .
O1W Na2 Na1 129.50(10) . .
O15 Na2 Na1 48.06(7) . .
O5W Na2 Na1 118.25(9) . .
C11 Na2 Na1 61.20(8) 6_565 .
Na3 Na2 Na1 158.27(7) 4_645 .
O2W Na2 Na3 125.23(10) . .
O5 Na2 Na3 73.82(8) 6_565 .
O1W Na2 Na3 37.81(8) . .
O15 Na2 Na3 107.77(8) . .
O5W Na2 Na3 82.13(8) . .
C11 Na2 Na3 55.70(8) 6_565 .
Na3 Na2 Na3 89.89(4) 4_645 .
Na1 Na2 Na3 105.62(5) . .
O2W Na2 Mn2 119.17(9) . .
O5 Na2 Mn2 74.52(8) 6_565 .
O1W Na2 Mn2 74.58(8) . .
O15 Na2 Mn2 33.13(7) . .
O5W Na2 Mn2 154.18(9) . .
C11 Na2 Mn2 80.29(8) 6_565 .
Na3 Na2 Mn2 141.31(6) 4_645 .
Na1 Na2 Mn2 59.41(4) . .
Na3 Na2 Mn2 74.66(4) . .
O2W Na3 O1W 99.85(12) 4_655 .
O2W Na3 O9 135.04(13) 4_655 .
O1W Na3 O9 119.67(13) . .
O2W Na3 O5W 81.00(11) 4_655 4_655
O1W Na3 O5W 87.55(12) . 4_655
O9 Na3 O5W 80.26(12) . 4_655
O2W Na3 O8 170.34(13) 4_655 .
O1W Na3 O8 73.53(11) . .
O9 Na3 O8 54.20(10) . .
O5W Na3 O8 105.36(11) 4_655 .
O2W Na3 O4 87.93(10) 4_655 6_565
O1W Na3 O4 95.72(11) . 6_565
O9 Na3 O4 107.06(12) . 6_565
O5W Na3 O4 168.85(11) 4_655 6_565
O8 Na3 O4 85.78(10) . 6_565
O2W Na3 C16 161.49(14) 4_655 .
O1W Na3 C16 94.17(13) . .
O9 Na3 C16 27.24(11) . .
O5W Na3 C16 87.64(13) 4_655 .
O8 Na3 C16 28.15(11) . .
O4 Na3 C16 102.70(12) 6_565 .
O2W Na3 Na2 42.93(8) 4_655 4_655
O1W Na3 Na2 115.61(10) . 4_655
O9 Na3 Na2 97.13(10) . 4_655
O5W Na3 Na2 46.43(8) 4_655 4_655
O8 Na3 Na2 146.23(10) . 4_655
O4 Na3 Na2 123.14(8) 6_565 4_655
C16 Na3 Na2 119.55(11) . 4_655
O2W Na3 Na2 107.07(9) 4_655 .
O1W Na3 Na2 38.10(8) . .
O9 Na3 Na2 117.11(9) . .
O5W Na3 Na2 125.45(9) 4_655 .
O8 Na3 Na2 63.35(8) . .
O4 Na3 Na2 59.27(7) 6_565 .
C16 Na3 Na2 91.41(10) . .
Na2 Na3 Na2 143.96(6) 4_655 .
C8 N1 C10 111.1(3) . .
C8 N1 C7 110.4(3) . .
C10 N1 C7 112.1(3) . .
C8 N1 Mn1 105.2(2) . .
C10 N1 Mn1 108.1(2) . .
C7 N1 Mn1 109.7(2) . .
C15 N2 C13 111.0(3) . .
C15 N2 C12 110.3(3) . .
C13 N2 C12 112.1(3) . .
C15 N2 Mn2 103.5(2) . .
C13 N2 Mn2 107.8(2) . .
C12 N2 Mn2 111.8(2) . .
O11 N3 O10 122.1(3) . .
O11 N3 C4 119.4(3) . .
O10 N3 C4 118.5(3) . .
C1 O1 Mn2 122.6(2) . .
C1 O1 Mn1 124.7(2) . .
Mn2 O1 Mn1 112.35(11) . .
C9 O2 Mn1 116.6(3) . .
C11 O4 Mn1 115.1(2) . .
C11 O4 Na3 105.7(2) . 6_566
Mn1 O4 Na3 106.41(11) . 6_566
C11 O5 Na2 119.4(2) . 6_566
C11 O5 Na1 139.9(3) . 6_566
Na2 O5 Na1 97.97(11) 6_566 6_566
C14 O6 Mn2 119.4(2) . .
C14 O6 Na1 131.8(2) . .
Mn2 O6 Na1 100.10(10) . .
C16 O8 Mn2 116.5(2) . .
C16 O8 Na3 84.6(2) . .
Mn2 O8 Na3 147.29(14) . .
C16 O9 Na3 92.5(3) . .
N3 O10 Na1 158.4(3) . 5_666
C17 O12 Mn1 129.8(3) . .
C17 O13 Mn2 138.0(3) . .
C18 O14 Mn1 141.4(3) . .
C18 O15 Mn2 124.9(2) . .
C18 O15 Na2 117.4(2) . .
Mn2 O15 Na2 108.93(11) . .
C18 O15 Na1 111.9(2) . .
Mn2 O15 Na1 97.50(10) . .
Na2 O15 Na1 87.79(10) . .
O1 C1 C6 120.5(3) . .
O1 C1 C2 120.4(3) . .
C6 C1 C2 119.1(3) . .
C3 C2 C1 119.6(3) . .
C3 C2 C7 120.9(3) . .
C1 C2 C7 119.4(3) . .
C4 C3 C2 119.7(3) . .
C3 C4 C5 121.3(3) . .
C3 C4 N3 119.9(3) . .
C5 C4 N3 118.8(3) . .
C6 C5 C4 120.3(4) . .
C5 C6 C1 119.9(3) . .
C5 C6 C12 120.8(3) . .
C1 C6 C12 119.2(3) . .
N1 C7 C2 113.0(3) . .
N1 C8 C9 111.2(3) . .
O3 C9 O2 125.5(4) . .
O3 C9 C8 117.7(4) . .
O2 C9 C8 116.7(4) . .
N1 C10 C11 113.0(3) . .
O5 C11 O4 124.0(4) . .
O5 C11 C10 118.5(3) . .
O4 C11 C10 117.4(3) . .
O5 C11 Na2 40.09(18) . 6_566
O4 C11 Na2 86.8(2) . 6_566
C10 C11 Na2 150.1(3) . 6_566
N2 C12 C6 111.6(3) . .
N2 C13 C14 114.0(3) . .
O7 C14 O6 124.5(4) . .
O7 C14 C13 117.1(3) . .
O6 C14 C13 118.3(4) . .
N2 C15 C16 110.1(3) . .
O9 C16 O8 123.0(4) . .
O9 C16 C15 120.2(4) . .
O8 C16 C15 116.8(4) . .
O9 C16 Na3 60.2(2) . .
O8 C16 Na3 67.2(2) . .
C15 C16 Na3 156.6(3) . .
O12 C17 O13 126.8(4) . .
O14 C18 O15 127.5(4) . .
Na3 O1W Na2 104.08(13) . .
Na2 O2W Na3 92.61(11) . 4_645
Na1 O4W Na1 118.67(17) . 2_655
Na2 O5W Na3 85.75(11) . 4_645

loop_
_geom_bond_atom_site_label_1
_geom_bond_atom_site_label_2
_geom_bond_distance
_geom_bond_site_symmetry_2
Mn1 O12 2.125(3) .
Mn1 O1 2.144(3) .
Mn1 O2 2.186(3) .
Mn1 O14 2.210(3) .
Mn1 O4 2.217(3) .
Mn1 N1 2.273(3) .
Mn2 O1 2.132(2) .
Mn2 O6 2.148(3) .
Mn2 O15 2.149(3) .
Mn2 O13 2.177(3) .
Mn2 O8 2.184(3) .
Mn2 N2 2.310(3) .
Mn2 Na1 3.5688(16) .
Mn2 Na2 3.7200(17) .
Na1 O5 2.309(3) 6_565
Na1 O3W 2.337(3) .
Na1 O10 2.391(3) 5_666
Na1 O4W 2.393(2) .
Na1 O6 2.498(3) .
Na1 O15 2.582(3) .
Na1 Na2 3.469(2) .
Na1 Na1 4.116(3) 2_655
Na2 O2W 2.271(3) .
Na2 O5 2.288(3) 6_565
Na2 O1W 2.366(4) .
Na2 O15 2.418(3) .
Na2 O5W 2.420(3) .
Na2 C11 3.095(4) 6_565
Na2 Na3 3.331(2) 4_645
Na2 Na3 3.719(2) .
Na3 O2W 2.336(3) 4_655
Na3 O1W 2.351(3) .
Na3 O9 2.361(3) .
Na3 O5W 2.475(3) 4_655
Na3 O8 2.517(3) .
Na3 O4 2.642(3) 6_565
Na3 C16 2.717(4) .
Na3 Na2 3.331(2) 4_655
N1 C8 1.464(5) .
N1 C10 1.480(5) .
N1 C7 1.483(5) .
N2 C15 1.462(5) .
N2 C13 1.476(5) .
N2 C12 1.477(5) .
N3 O11 1.225(4) .
N3 O10 1.232(4) .
N3 C4 1.443(5) .
O1 C1 1.316(4) .
O2 C9 1.281(5) .
O3 C9 1.241(5) .
O4 C11 1.279(4) .
O4 Na3 2.642(3) 6_566
O5 C11 1.243(4) .
O5 Na2 2.288(3) 6_566
O5 Na1 2.309(3) 6_566
O6 C14 1.271(4) .
O7 C14 1.243(5) .
O8 C16 1.288(5) .
O9 C16 1.245(5) .
O10 Na1 2.391(3) 5_666
O12 C17 1.249(5) .
O13 C17 1.252(5) .
O14 C18 1.237(5) .
O15 C18 1.269(5) .
C1 C6 1.410(5) .
C1 C2 1.423(5) .
C2 C3 1.388(5) .
C2 C7 1.506(5) .
C3 C4 1.374(5) .
C4 C5 1.394(5) .
C5 C6 1.367(5) .
C6 C12 1.515(5) .
C8 C9 1.531(6) .
C10 C11 1.512(5) .
C11 Na2 3.095(4) 6_566
C13 C14 1.528(5) .
C15 C16 1.527(6) .
O2W Na3 2.336(3) 4_645
O4W Na1 2.393(2) 2_655
O5W Na3 2.475(3) 4_645

loop_
_geom_hbond_atom_site_label_D
_geom_hbond_atom_site_label_H
_geom_hbond_atom_site_label_A
_geom_hbond_distance_DH
_geom_hbond_distance_HA
_geom_hbond_distance_DA
_geom_hbond_angle_DHA
_geom_hbond_site_symmetry_A
O1W H1X O2 0.852(5) 1.911(15) 2.721(4) 158(3) 7_656
O1W H1Y O13 0.851(5) 2.059(6) 2.909(4) 178(3) .
O2W H2Y O12 0.852(5) 1.903(8) 2.753(4) 175(4) 7_656
O3W H3X O6W 0.852(5) 2.12(2) 2.890(4) 150(4) 1_545
O3W H3Y O3 0.851(5) 2.087(10) 2.927(4) 169(4) 6
O4W H4X O7 0.850(5) 2.16(4) 2.789(4) 131(4) 2_655
O4W H4X O6 0.850(5) 2.47(8) 3.096(3) 132(9) 2_655
O4W H4Y O7 0.850(5) 1.95(2) 2.789(4) 169(11) .
O4W H4Y O6 0.850(5) 2.64(9) 3.096(3) 115(7) .
O5W H5X O3 0.849(5) 1.929(9) 2.767(4) 169(3) 6
O5W H5Y O4 0.851(5) 2.16(2) 2.946(4) 154(4) 6_565
O6W H6X O7 0.849(5) 2.025(19) 2.817(4) 155(4) .
